data_4320649
loop_
_publ_author_name
'William J. Evans'
'Benjamin L. Davis'
'Joseph W. Ziller'

_publ_section_title
;
 Synthesis and Structure of Tris(alkyl- and
 silyl-tetramethylcyclopentadienyl) Complexes of Lanthanum
;
_journal_name_full 'Inorganic Chemistry'
_journal_page_first 6341
_journal_page_last 6348
_journal_paper_doi 10.1021/ic010554i
_journal_volume 40
_journal_year 2001
_chemical_formula_sum 'C36 H57 La'
_chemical_formula_weight 628.73
_chemical_name_systematic
; 
 ? 
;
_space_group_IT_number 15
_symmetry_cell_setting monoclinic
_symmetry_space_group_name_Hall '-C 2yc'
_symmetry_space_group_name_H-M 'C 1 2/c 1'
_atom_sites_solution_hydrogens difmap
_atom_sites_solution_primary direct
_atom_sites_solution_secondary difmap
_audit_creation_method SHELXTL
_cell_angle_alpha 90.00
_cell_angle_beta 112.2890(10)
_cell_angle_gamma 90.00
_cell_formula_units_Z 8
_cell_length_a 35.675(3)
_cell_length_b 10.2853(8)
_cell_length_c 18.7528(14)
_cell_measurement_temperature 163(2)
_cell_volume 6366.8(9)
_computing_cell_refinement 'Bruker SMART/SAINT'
_computing_data_collection 'Bruker SMART'
_computing_data_reduction 'Bruker SHELXTL'
_computing_molecular_graphics 'Bruker SHELXTL'
_computing_publication_material 'Bruker SHELXTL'
_computing_structure_refinement 'Bruker SHELXTL'
_computing_structure_solution 'Bruker SHELXTL'
_diffrn_ambient_temperature 163(2)
_diffrn_measured_fraction_theta_full 0.962
_diffrn_measured_fraction_theta_max 0.962
_diffrn_measurement_device_type 'CCD area detector'
_diffrn_measurement_method 'phi and omega scans'
_diffrn_radiation_monochromator graphite
_diffrn_radiation_source 'sealed tube'
_diffrn_radiation_type MoK\a
_diffrn_radiation_wavelength 0.71073
_diffrn_reflns_av_R_equivalents 0.0285
_diffrn_reflns_av_sigmaI/netI 0.0292
_diffrn_reflns_limit_h_max 33
_diffrn_reflns_limit_h_min -46
_diffrn_reflns_limit_k_max 13
_diffrn_reflns_limit_k_min -11
_diffrn_reflns_limit_l_max 24
_diffrn_reflns_limit_l_min -19
_diffrn_reflns_number 20277
_diffrn_reflns_theta_full 28.28
_diffrn_reflns_theta_max 28.28
_diffrn_reflns_theta_min 1.23
_diffrn_standards_decay_% '< 1.0'
_exptl_absorpt_coefficient_mu 1.363
_exptl_absorpt_correction_T_max 0.7445
_exptl_absorpt_correction_T_min 0.6543
_exptl_absorpt_correction_type numerical
_exptl_absorpt_process_details 'Bruker SADABS'
_exptl_crystal_colour yellow
_exptl_crystal_density_diffrn 1.312
_exptl_crystal_density_meas ?
_exptl_crystal_density_method 'not measured'
_exptl_crystal_description irregular
_exptl_crystal_F_000 2640
_exptl_crystal_size_max 0.34
_exptl_crystal_size_mid 0.30
_exptl_crystal_size_min 0.23
_refine_diff_density_max 2.599
_refine_diff_density_min -1.510
_refine_diff_density_rms 0.118
_refine_ls_extinction_method none
_refine_ls_goodness_of_fit_ref 1.111
_refine_ls_hydrogen_treatment refall
_refine_ls_matrix_type full
_refine_ls_number_parameters 562
_refine_ls_number_reflns 7596
_refine_ls_number_restraints 0
_refine_ls_restrained_S_all 1.111
_refine_ls_R_factor_all 0.0421
_refine_ls_R_factor_gt 0.0355
_refine_ls_shift/su_max 0.003
_refine_ls_shift/su_mean 0.000
_refine_ls_structure_factor_coef Fsqd
_refine_ls_weighting_details 'calc w=1/[\s^2^(Fo^2^)+(0.0565P)^2^+13.4849P] where P=(Fo^2^+2Fc^2^)/3'
_refine_ls_weighting_scheme calc
_refine_ls_wR_factor_gt 0.0926
_refine_ls_wR_factor_ref 0.0980
_reflns_number_gt 6698
_reflns_number_total 7596
_reflns_threshold_expression >2sigma(I)
_cod_data_source_file ic010554i_3.cif
_cod_data_source_block bld12
_cod_depositor_comments
;
The following automatic conversions were performed:

'_symmetry_cell_setting' value 'Monoclinic' changed to 'monoclinic'
according to the built-in table from CIF Core dictionary named
'cif_core.dic' version 2.4.1 from 2010-06-29.

Automatic conversion script
Id: cif_fix_values 1646 2011-03-28 12:23:43Z adriana 

The following automatic conversions were performed:

'_exptl_crystal_density_meas' value 'none' was changed to '?' - the
value is perceived as not measured.

Automatic conversion script
Id: cif_fix_values 3008 2015-01-20 13:52:24Z robertas 
;
_cod_original_cell_volume 6366.9(8)
_cod_database_code 4320649

loop_
_symmetry_equiv_pos_as_xyz
'x, y, z'
'-x, y, -z+1/2'
'x+1/2, y+1/2, z'
'-x+1/2, y+1/2, -z+1/2'
'-x, -y, -z'
'x, -y, z-1/2'
'-x+1/2, -y+1/2, -z'
'x+1/2, -y+1/2, z-1/2'

loop_
_atom_site_label
_atom_site_type_symbol
_atom_site_fract_x
_atom_site_fract_y
_atom_site_fract_z
_atom_site_U_iso_or_equiv
_atom_site_adp_type
_atom_site_occupancy
_atom_site_symmetry_multiplicity
_atom_site_calc_flag
_atom_site_refinement_flags
_atom_site_disorder_assembly
_atom_site_disorder_group
La1 La 0.128442(4) 0.771265(14) 0.209570(8) 0.01603(7) Uani 1 1 d . . .
C1 C 0.14889(9) 0.7545(3) 0.07266(17) 0.0208(6) Uani 1 1 d . . .
C2 C 0.18276(9) 0.8143(3) 0.13005(16) 0.0216(5) Uani 1 1 d . . .
C3 C 0.17135(9) 0.9425(3) 0.14181(16) 0.0216(6) Uani 1 1 d . . .
C4 C 0.13004(9) 0.9604(3) 0.09369(16) 0.0210(5) Uani 1 1 d . . .
C5 C 0.11571(9) 0.8420(3) 0.05273(16) 0.0214(6) Uani 1 1 d . . .
C6 C 0.15189(11) 0.6403(3) 0.02515(19) 0.0285(6) Uani 1 1 d . . .
C7 C 0.22540(11) 0.7629(3) 0.1602(2) 0.0313(7) Uani 1 1 d . . .
C8 C 0.20186(10) 1.0454(3) 0.1832(2) 0.0302(7) Uani 1 1 d . . .
C9 C 0.10825(11) 1.0895(3) 0.0756(2) 0.0295(7) Uani 1 1 d . . .
C10 C 0.07542(9) 0.8196(3) -0.01386(17) 0.0265(6) Uani 1 1 d . . .
C11 C 0.03873(11) 0.8857(4) -0.0058(2) 0.0386(8) Uani 1 1 d . . .
C12 C 0.07858(12) 0.8587(4) -0.09040(19) 0.0361(8) Uani 1 1 d . . .
C13 C 0.12694(9) 1.0283(3) 0.28078(17) 0.0225(6) Uani 1 1 d . . .
C14 C 0.08833(9) 0.9712(3) 0.26112(17) 0.0216(6) Uani 1 1 d . . .
C15 C 0.09217(9) 0.8659(3) 0.31290(17) 0.0222(6) Uani 1 1 d . . .
C16 C 0.13343(9) 0.8546(3) 0.36180(16) 0.0231(6) Uani 1 1 d . . .
C17 C 0.15543(9) 0.9525(3) 0.33966(17) 0.0225(6) Uani 1 1 d . . .
C18 C 0.13407(12) 1.1656(3) 0.2602(2) 0.0314(7) Uani 1 1 d . . .
C19 C 0.04858(11) 1.0258(4) 0.2077(2) 0.0298(7) Uani 1 1 d . . .
C20 C 0.05619(10) 0.8069(3) 0.3234(2) 0.0296(7) Uani 1 1 d . . .
C21 C 0.15018(12) 0.7756(3) 0.4348(2) 0.0303(7) Uani 1 1 d . . .
C22 C 0.19978(10) 0.9884(4) 0.3805(2) 0.0311(7) Uani 1 1 d . . .
C23 C 0.22884(12) 0.8757(5) 0.3883(3) 0.0509(11) Uani 1 1 d . . .
C24 C 0.20839(15) 1.0553(6) 0.4583(3) 0.0550(12) Uani 1 1 d . . .
C25 C 0.10777(9) 0.5327(3) 0.27590(17) 0.0220(6) Uani 1 1 d . . .
C26 C 0.14779(9) 0.5162(3) 0.27799(17) 0.0240(6) Uani 1 1 d . . .
C27 C 0.14513(8) 0.4961(3) 0.20132(17) 0.0219(6) Uani 1 1 d . . .
C28 C 0.10386(9) 0.5046(3) 0.15107(17) 0.0212(5) Uani 1 1 d . . .
C29 C 0.08082(9) 0.5317(3) 0.19769(17) 0.0214(6) Uani 1 1 d . . .
C30 C 0.09553(11) 0.5096(3) 0.34339(19) 0.0290(6) Uani 1 1 d . . .
C31 C 0.18542(11) 0.4938(4) 0.3491(2) 0.0330(7) Uani 1 1 d . . .
C32 C 0.17977(10) 0.4427(3) 0.1829(2) 0.0294(7) Uani 1 1 d . . .
C33 C 0.08627(10) 0.4600(3) 0.06857(18) 0.0265(6) Uani 1 1 d . . .
C34 C 0.03499(9) 0.5323(3) 0.17268(19) 0.0255(6) Uani 1 1 d . . .
C35 C 0.01338(13) 0.6244(5) 0.1058(2) 0.0447(9) Uani 1 1 d . . .
C36 C 0.01726(13) 0.3943(4) 0.1556(3) 0.0494(11) Uani 1 1 d . . .
H6A H 0.1597(11) 0.669(4) -0.016(2) 0.031(9) Uiso 1 1 d . . .
H6B H 0.1246(14) 0.602(5) -0.002(2) 0.052(13) Uiso 1 1 d . . .
H6C H 0.1657(15) 0.570(5) 0.052(3) 0.060(14) Uiso 1 1 d . . .
H7A H 0.2258(15) 0.675(6) 0.142(3) 0.066(15) Uiso 1 1 d . . .
H7B H 0.2388(18) 0.769(5) 0.213(4) 0.068(17) Uiso 1 1 d . . .
H7C H 0.2418(15) 0.809(5) 0.143(3) 0.059(14) Uiso 1 1 d . . .
H8A H 0.2215(15) 1.055(5) 0.162(3) 0.057(14) Uiso 1 1 d . . .
H8B H 0.2156(14) 1.028(5) 0.232(3) 0.051(13) Uiso 1 1 d . . .
H8C H 0.1910(17) 1.131(6) 0.182(3) 0.087(19) Uiso 1 1 d . . .
H9A H 0.0968(11) 1.106(4) 0.021(2) 0.033(10) Uiso 1 1 d . . .
H9B H 0.0851(11) 1.089(4) 0.094(2) 0.029(9) Uiso 1 1 d . . .
H9C H 0.1264(12) 1.162(5) 0.101(2) 0.043(11) Uiso 1 1 d . . .
H10 H 0.0707(13) 0.730(4) -0.018(2) 0.031(11) Uiso 1 1 d . . .
H11A H 0.0349(13) 0.983(5) -0.021(2) 0.047(12) Uiso 1 1 d . . .
H11B H 0.0370(12) 0.886(4) 0.048(2) 0.041(11) Uiso 1 1 d . . .
H11C H 0.0148(12) 0.851(4) -0.042(2) 0.032(10) Uiso 1 1 d . . .
H12A H 0.0853(11) 0.950(4) -0.090(2) 0.030(9) Uiso 1 1 d . . .
H12B H 0.0526(13) 0.842(4) -0.136(3) 0.050(12) Uiso 1 1 d . . .
H12C H 0.1039(11) 0.820(4) -0.102(2) 0.031(9) Uiso 1 1 d . . .
H18A H 0.1362(17) 1.214(5) 0.301(3) 0.065(16) Uiso 1 1 d . . .
H18B H 0.1599(19) 1.181(6) 0.255(3) 0.083(18) Uiso 1 1 d . . .
H18C H 0.116(2) 1.191(7) 0.212(4) 0.087(19) Uiso 1 1 d . . .
H19A H 0.0357(13) 1.067(5) 0.237(3) 0.046(12) Uiso 1 1 d . . .
H19B H 0.0308(15) 0.970(5) 0.175(3) 0.067(15) Uiso 1 1 d . . .
H19C H 0.0544(14) 1.086(5) 0.173(3) 0.060(14) Uiso 1 1 d . . .
H20A H 0.0378(13) 0.875(5) 0.325(2) 0.049(12) Uiso 1 1 d . . .
H20B H 0.0401(15) 0.748(4) 0.281(3) 0.042(12) Uiso 1 1 d . . .
H20C H 0.0642(14) 0.752(4) 0.369(3) 0.041(12) Uiso 1 1 d . . .
H21A H 0.1701(15) 0.713(5) 0.435(3) 0.051(14) Uiso 1 1 d . . .
H21B H 0.1310(12) 0.736(3) 0.445(2) 0.023(9) Uiso 1 1 d . . .
H21C H 0.1610(15) 0.827(5) 0.475(3) 0.059(14) Uiso 1 1 d . . .
H22 H 0.2045(13) 1.047(5) 0.349(2) 0.044(12) Uiso 1 1 d . . .
H23A H 0.2559(17) 0.908(6) 0.408(3) 0.072(16) Uiso 1 1 d . . .
H23B H 0.2259(14) 0.840(5) 0.339(3) 0.054(13) Uiso 1 1 d . . .
H23C H 0.2275(15) 0.811(5) 0.425(3) 0.058(14) Uiso 1 1 d . . .
H24A H 0.2370(16) 1.089(5) 0.478(3) 0.061(14) Uiso 1 1 d . . .
H24B H 0.190(2) 1.126(7) 0.454(4) 0.10(2) Uiso 1 1 d . . .
H24C H 0.2072(16) 0.997(5) 0.494(3) 0.066(16) Uiso 1 1 d . . .
H30A H 0.0920(14) 0.417(5) 0.349(3) 0.061(14) Uiso 1 1 d . . .
H30B H 0.1163(13) 0.536(4) 0.392(2) 0.045(11) Uiso 1 1 d . . .
H30C H 0.0701(13) 0.545(4) 0.338(2) 0.044(11) Uiso 1 1 d . . .
H31A H 0.1932(14) 0.405(5) 0.355(3) 0.057(14) Uiso 1 1 d . . .
H31B H 0.2078(15) 0.546(5) 0.347(3) 0.058(14) Uiso 1 1 d . . .
H31C H 0.1828(13) 0.516(5) 0.395(3) 0.049(13) Uiso 1 1 d . . .
H32A H 0.2015(12) 0.496(4) 0.189(2) 0.035(10) Uiso 1 1 d . . .
H32B H 0.1925(15) 0.381(5) 0.218(3) 0.060(14) Uiso 1 1 d . . .
H32C H 0.1716(12) 0.413(4) 0.131(2) 0.043(11) Uiso 1 1 d . . .
H33A H 0.0668(16) 0.388(6) 0.060(3) 0.073(16) Uiso 1 1 d . . .
H33B H 0.1073(11) 0.434(4) 0.052(2) 0.027(9) Uiso 1 1 d . . .
H33C H 0.0712(13) 0.526(4) 0.029(2) 0.043(11) Uiso 1 1 d . . .
H34 H 0.0308(11) 0.561(4) 0.218(2) 0.029(9) Uiso 1 1 d . . .
H35A H 0.0196(12) 0.608(4) 0.058(2) 0.041(11) Uiso 1 1 d . . .
H35B H 0.0225(17) 0.708(6) 0.121(3) 0.067(17) Uiso 1 1 d . . .
H35C H -0.0151(14) 0.618(4) 0.094(2) 0.049(12) Uiso 1 1 d . . .
H36A H 0.0321(18) 0.344(7) 0.201(3) 0.09(2) Uiso 1 1 d . . .
H36B H 0.0197(14) 0.361(5) 0.107(3) 0.062(14) Uiso 1 1 d . . .
H36C H -0.0104(14) 0.399(5) 0.147(2) 0.050(12) Uiso 1 1 d . . .

loop_
_atom_site_aniso_label
_atom_site_aniso_U_11
_atom_site_aniso_U_22
_atom_site_aniso_U_33
_atom_site_aniso_U_23
_atom_site_aniso_U_13
_atom_site_aniso_U_12
La1 0.01767(10) 0.01065(10) 0.01977(10) -0.00039(5) 0.00709(7) -0.00039(5)
C1 0.0261(15) 0.0162(13) 0.0211(14) 0.0004(10) 0.0103(12) -0.0015(10)
C2 0.0224(13) 0.0199(13) 0.0249(14) 0.0003(11) 0.0117(11) -0.0008(11)
C3 0.0243(14) 0.0191(14) 0.0240(14) -0.0004(10) 0.0120(11) -0.0041(11)
C4 0.0254(14) 0.0161(13) 0.0239(14) 0.0017(10) 0.0119(11) 0.0007(10)
C5 0.0250(14) 0.0194(14) 0.0197(13) 0.0019(10) 0.0084(11) -0.0025(10)
C6 0.0412(18) 0.0199(15) 0.0285(16) -0.0044(12) 0.0178(14) -0.0008(13)
C7 0.0247(16) 0.0251(17) 0.046(2) -0.0017(14) 0.0149(15) -0.0006(12)
C8 0.0268(16) 0.0256(17) 0.0380(19) -0.0072(13) 0.0121(14) -0.0098(12)
C9 0.0349(17) 0.0189(15) 0.0345(18) 0.0037(12) 0.0130(14) 0.0026(12)
C10 0.0312(16) 0.0186(15) 0.0241(14) 0.0036(11) 0.0042(12) -0.0034(12)
C11 0.0261(17) 0.042(2) 0.039(2) 0.0025(16) 0.0034(15) -0.0011(14)
C12 0.049(2) 0.0310(18) 0.0229(15) 0.0061(13) 0.0078(15) -0.0040(15)
C13 0.0284(15) 0.0140(13) 0.0277(14) -0.0064(10) 0.0134(12) -0.0020(11)
C14 0.0256(14) 0.0153(13) 0.0257(14) -0.0057(10) 0.0117(11) 0.0013(10)
C15 0.0259(14) 0.0152(13) 0.0278(14) -0.0051(10) 0.0128(12) -0.0003(10)
C16 0.0273(14) 0.0197(13) 0.0243(14) -0.0041(11) 0.0119(12) -0.0021(11)
C17 0.0236(14) 0.0211(14) 0.0245(14) -0.0061(11) 0.0113(11) -0.0039(11)
C18 0.0418(19) 0.0190(16) 0.0357(18) -0.0026(12) 0.0174(15) -0.0042(13)
C19 0.0285(16) 0.0287(17) 0.0304(17) -0.0017(13) 0.0092(14) 0.0046(13)
C20 0.0276(16) 0.0234(15) 0.0419(19) -0.0045(14) 0.0179(14) -0.0028(13)
C21 0.0340(18) 0.0296(18) 0.0283(17) -0.0003(13) 0.0131(14) -0.0026(13)
C22 0.0267(16) 0.0338(18) 0.0318(17) -0.0047(13) 0.0099(13) -0.0084(13)
C23 0.0263(19) 0.055(3) 0.071(3) 0.004(2) 0.0185(19) 0.0036(17)
C24 0.045(2) 0.074(3) 0.040(2) -0.023(2) 0.0100(19) -0.025(2)
C25 0.0250(14) 0.0123(13) 0.0278(14) 0.0017(10) 0.0090(12) -0.0005(10)
C26 0.0235(14) 0.0136(13) 0.0312(15) 0.0035(11) 0.0064(12) 0.0008(10)
C27 0.0221(14) 0.0118(12) 0.0321(15) 0.0026(10) 0.0105(12) -0.0007(10)
C28 0.0246(14) 0.0111(12) 0.0279(14) 0.0003(10) 0.0098(11) -0.0001(10)
C29 0.0240(14) 0.0102(12) 0.0297(15) 0.0005(10) 0.0098(11) -0.0019(10)
C30 0.0371(18) 0.0219(16) 0.0305(17) 0.0051(12) 0.0156(14) 0.0000(13)
C31 0.0291(17) 0.0259(17) 0.0351(18) 0.0038(13) 0.0019(14) 0.0059(13)
C32 0.0271(16) 0.0208(15) 0.042(2) 0.0027(13) 0.0151(14) 0.0041(12)
C33 0.0303(16) 0.0206(15) 0.0295(16) -0.0036(12) 0.0124(13) -0.0014(12)
C34 0.0221(14) 0.0200(14) 0.0352(17) -0.0055(12) 0.0118(12) -0.0021(11)
C35 0.034(2) 0.055(3) 0.042(2) 0.0049(18) 0.0110(16) 0.0171(18)
C36 0.031(2) 0.037(2) 0.086(3) -0.023(2) 0.029(2) -0.0163(16)

loop_
_atom_type_symbol
_atom_type_description
_atom_type_scat_dispersion_real
_atom_type_scat_dispersion_imag
_atom_type_scat_source
C C 0.0033 0.0016 'International Tables Vol C Tables 4.2.6.8 and 6.1.1.4'
H H 0.0000 0.0000 'International Tables Vol C Tables 4.2.6.8 and 6.1.1.4'
La La -0.2871 2.4523 'International Tables Vol C Tables 4.2.6.8 and 6.1.1.4'

loop_
_geom_angle_atom_site_label_1
_geom_angle_atom_site_label_2
_geom_angle_atom_site_label_3
_geom_angle
_geom_angle_site_symmetry_1
_geom_angle_site_symmetry_3
_geom_angle_publ_flag
Cnt1 La1 Cnt2 119.5 . . ?
Cnt1 La1 Cnt3 120.5 . . ?
Cnt2 La1 Cnt3 120.0 . . ?
C14 La1 C15 28.71(8) . . ?
C14 La1 C26 124.50(9) . . ?
C15 La1 C26 95.80(9) . . ?
C14 La1 C2 125.46(9) . . ?
C15 La1 C2 148.84(8) . . ?
C26 La1 C2 105.91(9) . . ?
C14 La1 C5 104.81(8) . . ?
C15 La1 C5 131.46(8) . . ?
C26 La1 C5 126.82(9) . . ?
C2 La1 C5 46.77(8) . . ?
C14 La1 C27 148.46(8) . . ?
C15 La1 C27 121.24(8) . . ?
C26 La1 C27 28.36(9) . . ?
C2 La1 C27 86.03(8) . . ?
C5 La1 C27 98.46(8) . . ?
C14 La1 C16 46.76(8) . . ?
C15 La1 C16 28.20(8) . . ?
C26 La1 C16 85.21(9) . . ?
C2 La1 C16 130.89(8) . . ?
C5 La1 C16 147.94(9) . . ?
C27 La1 C16 113.56(8) . . ?
C14 La1 C3 97.17(8) . . ?
C15 La1 C3 122.18(8) . . ?
C26 La1 C3 131.66(8) . . ?
C2 La1 C3 28.29(8) . . ?
C5 La1 C3 46.56(8) . . ?
C27 La1 C3 114.32(8) . . ?
C16 La1 C3 113.61(8) . . ?
C14 La1 C1 131.17(8) . . ?
C15 La1 C1 159.32(8) . . ?
C26 La1 C1 103.84(8) . . ?
C2 La1 C1 28.19(8) . . ?
C5 La1 C1 28.22(8) . . ?
C27 La1 C1 76.82(8) . . ?
C16 La1 C1 158.62(8) . . ?
C3 La1 C1 46.22(8) . . ?
C14 La1 C17 46.57(8) . . ?
C15 La1 C17 46.62(8) . . ?
C26 La1 C17 105.10(8) . . ?
C2 La1 C17 105.02(8) . . ?
C5 La1 C17 124.19(8) . . ?
C27 La1 C17 130.90(8) . . ?
C16 La1 C17 28.34(8) . . ?
C3 La1 C17 85.28(8) . . ?
C1 La1 C17 130.95(8) . . ?
C14 La1 C4 85.80(8) . . ?
C15 La1 C4 114.50(8) . . ?
C26 La1 C4 149.70(8) . . ?
C2 La1 C4 46.48(8) . . ?
C5 La1 C4 28.33(8) . . ?
C27 La1 C4 122.96(8) . . ?
C16 La1 C4 121.23(8) . . ?
C3 La1 C4 28.04(8) . . ?
C1 La1 C4 46.21(8) . . ?
C17 La1 C4 95.88(8) . . ?
C14 La1 C29 106.07(8) . . ?
C15 La1 C29 86.58(8) . . ?
C26 La1 C29 46.30(8) . . ?
C2 La1 C29 124.58(8) . . ?
C5 La1 C29 105.61(8) . . ?
C27 La1 C29 46.17(8) . . ?
C16 La1 C29 97.97(8) . . ?
C3 La1 C29 148.38(8) . . ?
C1 La1 C29 102.26(8) . . ?
C17 La1 C29 126.31(8) . . ?
C4 La1 C29 132.05(8) . . ?
C14 La1 C28 132.23(8) . . ?
C15 La1 C28 114.67(8) . . ?
C26 La1 C28 46.39(8) . . ?
C2 La1 C28 96.49(8) . . ?
C5 La1 C28 86.91(8) . . ?
C27 La1 C28 27.95(8) . . ?
C16 La1 C28 122.26(8) . . ?
C3 La1 C28 121.85(8) . . ?
C1 La1 C28 75.99(8) . . ?
C17 La1 C28 148.89(8) . . ?
C4 La1 C28 115.22(8) . . ?
C29 La1 C28 28.11(8) . . ?
C14 La1 C25 102.48(8) . . ?
C15 La1 C25 75.57(8) . . ?
C26 La1 C25 28.10(8) . . ?
C2 La1 C25 131.62(8) . . ?
C5 La1 C25 131.74(8) . . ?
C27 La1 C25 46.06(8) . . ?
C16 La1 C25 76.45(8) . . ?
C3 La1 C25 159.26(8) . . ?
C1 La1 C25 120.20(8) . . ?
C17 La1 C25 103.46(8) . . ?
C4 La1 C25 159.48(8) . . ?
C29 La1 C25 27.68(8) . . ?
C28 La1 C25 45.86(8) . . ?
C14 La1 C13 27.88(8) . . ?
C15 La1 C13 46.12(8) . . ?
C26 La1 C13 130.60(9) . . ?
C2 La1 C13 103.02(8) . . ?
C5 La1 C13 102.14(8) . . ?
C27 La1 C13 158.23(8) . . ?
C16 La1 C13 45.93(8) . . ?
C3 La1 C13 76.17(8) . . ?
C1 La1 C13 119.95(8) . . ?
C17 La1 C13 27.79(8) . . ?
C4 La1 C13 75.63(8) . . ?
C29 La1 C13 131.94(8) . . ?
C28 La1 C13 159.62(8) . . ?
C25 La1 C13 119.84(8) . . ?
C2 C1 C5 108.1(2) . . ?
C2 C1 C6 123.9(3) . . ?
C5 C1 C6 125.4(3) . . ?
C2 C1 La1 74.52(16) . . ?
C5 C1 La1 74.54(16) . . ?
C6 C1 La1 131.5(2) . . ?
C1 C2 C3 107.9(3) . . ?
C1 C2 C7 125.6(3) . . ?
C3 C2 C7 125.2(3) . . ?
C1 C2 La1 77.30(17) . . ?
C3 C2 La1 76.98(16) . . ?
C7 C2 La1 122.2(2) . . ?
C4 C3 C2 108.1(2) . . ?
C4 C3 C8 127.6(3) . . ?
C2 C3 C8 122.6(3) . . ?
C4 C3 La1 76.44(16) . . ?
C2 C3 La1 74.73(16) . . ?
C8 C3 La1 126.5(2) . . ?
C3 C4 C5 107.8(2) . . ?
C3 C4 C9 125.4(3) . . ?
C5 C4 C9 125.5(3) . . ?
C3 C4 La1 75.52(16) . . ?
C5 C4 La1 74.30(16) . . ?
C9 C4 La1 126.6(2) . . ?
C1 C5 C4 107.8(2) . . ?
C1 C5 C10 123.6(3) . . ?
C4 C5 C10 127.3(3) . . ?
C1 C5 La1 77.23(16) . . ?
C4 C5 La1 77.37(16) . . ?
C10 C5 La1 122.07(19) . . ?
C5 C10 C11 115.3(3) . . ?
C5 C10 C12 110.2(3) . . ?
C11 C10 C12 110.1(3) . . ?
C14 C13 C17 108.4(3) . . ?
C14 C13 C18 124.3(3) . . ?
C17 C13 C18 124.9(3) . . ?
C14 C13 La1 72.24(15) . . ?
C17 C13 La1 74.40(15) . . ?
C18 C13 La1 133.1(2) . . ?
C13 C14 C15 107.8(3) . . ?
C13 C14 C19 126.9(3) . . ?
C15 C14 C19 124.1(3) . . ?
C13 C14 La1 79.88(16) . . ?
C15 C14 La1 75.75(16) . . ?
C19 C14 La1 120.5(2) . . ?
C16 C15 C14 108.2(3) . . ?
C16 C15 C20 127.9(3) . . ?
C14 C15 C20 122.1(3) . . ?
C16 C15 La1 77.61(17) . . ?
C14 C15 La1 75.54(16) . . ?
C20 C15 La1 125.32(19) . . ?
C15 C16 C17 107.7(3) . . ?
C15 C16 C21 126.2(3) . . ?
C17 C16 C21 124.8(3) . . ?
C15 C16 La1 74.19(16) . . ?
C17 C16 La1 76.10(16) . . ?
C21 C16 La1 125.9(2) . . ?
C13 C17 C16 107.6(3) . . ?
C13 C17 C22 124.2(3) . . ?
C16 C17 C22 127.3(3) . . ?
C13 C17 La1 77.81(16) . . ?
C16 C17 La1 75.56(16) . . ?
C22 C17 La1 121.7(2) . . ?
C17 C22 C23 113.9(3) . . ?
C17 C22 C24 112.5(3) . . ?
C23 C22 C24 111.4(4) . . ?
C29 C25 C26 107.9(3) . . ?
C29 C25 C30 124.8(3) . . ?
C26 C25 C30 124.4(3) . . ?
C29 C25 La1 75.55(16) . . ?
C26 C25 La1 72.75(16) . . ?
C30 C25 La1 132.8(2) . . ?
C27 C26 C25 108.0(3) . . ?
C27 C26 C31 124.6(3) . . ?
C25 C26 C31 126.1(3) . . ?
C27 C26 La1 76.68(16) . . ?
C25 C26 La1 79.14(16) . . ?
C31 C26 La1 121.0(2) . . ?
C28 C27 C26 108.5(3) . . ?
C28 C27 C32 127.3(3) . . ?
C26 C27 C32 122.6(3) . . ?
C28 C27 La1 78.05(16) . . ?
C26 C27 La1 74.96(16) . . ?
C32 C27 La1 124.66(19) . . ?
C27 C28 C29 107.3(2) . . ?
C27 C28 C33 126.0(3) . . ?
C29 C28 C33 125.0(3) . . ?
C27 C28 La1 73.99(15) . . ?
C29 C28 La1 75.65(15) . . ?
C33 C28 La1 127.86(19) . . ?
C25 C29 C28 108.1(2) . . ?
C25 C29 C34 123.2(3) . . ?
C28 C29 C34 127.6(3) . . ?
C25 C29 La1 76.77(16) . . ?
C28 C29 La1 76.24(15) . . ?
C34 C29 La1 122.75(18) . . ?
C29 C34 C35 113.9(3) . . ?
C29 C34 C36 111.7(3) . . ?
C35 C34 C36 111.2(4) . . ?

loop_
_geom_bond_atom_site_label_1
_geom_bond_atom_site_label_2
_geom_bond_distance
_geom_bond_site_symmetry_2
_geom_bond_publ_flag
La1 C14 2.874(3) . ?
La1 C15 2.877(3) . ?
La1 C26 2.886(3) . ?
La1 C2 2.893(3) . ?
La1 C5 2.894(3) . ?
La1 C27 2.908(3) . ?
La1 C16 2.921(3) . ?
La1 C3 2.921(3) . ?
La1 C1 2.928(3) . ?
La1 C17 2.928(3) . ?
La1 C4 2.933(3) . ?
La1 C29 2.953(3) . ?
La1 C28 2.960(3) . ?
La1 C25 2.968(3) . ?
La1 C13 2.971(3) . ?
La1 Cnt1 2.652 . ?
La1 Cnt2 2.653 . ?
La1 Cnt3 2.675 . ?
C1 C2 1.418(4) . ?
C1 C5 1.420(4) . ?
C1 C6 1.503(4) . ?
C2 C3 1.421(4) . ?
C2 C7 1.504(4) . ?
C3 C4 1.418(4) . ?
C3 C8 1.506(4) . ?
C4 C5 1.426(4) . ?
C4 C9 1.511(4) . ?
C5 C10 1.522(4) . ?
C10 C11 1.532(5) . ?
C10 C12 1.536(4) . ?
C13 C14 1.411(4) . ?
C13 C17 1.417(4) . ?
C13 C18 1.511(4) . ?
C14 C15 1.426(4) . ?
C14 C19 1.501(4) . ?
C15 C16 1.413(4) . ?
C15 C20 1.499(4) . ?
C16 C17 1.432(4) . ?
C16 C21 1.508(4) . ?
C17 C22 1.519(4) . ?
C22 C23 1.524(6) . ?
C22 C24 1.536(5) . ?
C25 C29 1.416(4) . ?
C25 C26 1.424(4) . ?
C25 C30 1.506(4) . ?
C26 C27 1.420(4) . ?
C26 C31 1.509(4) . ?
C27 C28 1.418(4) . ?
C27 C32 1.507(4) . ?
C28 C29 1.436(4) . ?
C28 C33 1.504(4) . ?
C29 C34 1.521(4) . ?
C34 C35 1.527(5) . ?
C34 C36 1.537(5) . ?
